data_7228153
loop_
_publ_author_name
'Kumar, Vineet'
'Thaimattam, Ram'
'Dutta, Sanjay'
'Munshi, Parthapratim'
'Ramanan, A.'

_publ_section_title
;
 Structural landscape of multicomponent solids based on sulfa drugs
;
_journal_name_full CrystEngComm
_journal_paper_doi 10.1039/C7CE00217C
_journal_year 2017
_chemical_formula_moiety '2(C11 H11 N4 O2 S), C4 H12 N2'
_chemical_formula_sum 'C26 H34 N10 O4 S2'
_chemical_formula_weight 614.75
_chemical_name_systematic
;  
?
;
_space_group_IT_number 2
_symmetry_cell_setting triclinic
_symmetry_space_group_name_Hall '-P 1'
_symmetry_space_group_name_H-M 'P -1'
_atom_sites_solution_hydrogens geom
_atom_sites_solution_primary direct
_atom_sites_solution_secondary difmap
_audit_creation_method 'SHELXTL-NT2000 ver.6.12'
_audit_update_record
;
2016-10-18 deposited with the CCDC.
2017-04-28 downloaded from the CCDC.
;
_cell_angle_alpha 86.989(3)
_cell_angle_beta 81.358(3)
_cell_angle_gamma 82.556(3)
_cell_formula_units_Z 2
_cell_length_a 5.9301(9)
_cell_length_b 13.886(2)
_cell_length_c 18.557(3)
_cell_measurement_reflns_used 2023
_cell_measurement_temperature 298(2)
_cell_measurement_theta_max 23.86
_cell_measurement_theta_min 2.22
_cell_volume 1497.1(4)
_computing_cell_refinement 'Bruker SMART'
_computing_data_collection 'Bruker SMART'
_computing_data_reduction 'Bruker SAINT'
_computing_molecular_graphics 'Bruker SHELXTL'
_computing_publication_material 'Bruker SHELXTL'
_computing_structure_refinement 'SHELXL-97 (Sheldrick, 1997)'
_computing_structure_solution 'SHELXS-97 (Sheldrick, 1990)'
_diffrn_ambient_temperature 298(2)
_diffrn_measured_fraction_theta_full 0.999
_diffrn_measured_fraction_theta_max 0.999
_diffrn_measurement_device_type 'CCD area detector'
_diffrn_measurement_method 'phi and omega scans'
_diffrn_radiation_monochromator graphite
_diffrn_radiation_source 'fine-focus sealed tube'
_diffrn_radiation_type MoK\a
_diffrn_radiation_wavelength 0.71073
_diffrn_reflns_av_R_equivalents 0.0184
_diffrn_reflns_av_sigmaI/netI 0.0467
_diffrn_reflns_limit_h_max 6
_diffrn_reflns_limit_h_min -6
_diffrn_reflns_limit_k_max 12
_diffrn_reflns_limit_k_min -16
_diffrn_reflns_limit_l_max 22
_diffrn_reflns_limit_l_min -19
_diffrn_reflns_number 6405
_diffrn_reflns_theta_full 25.00
_diffrn_reflns_theta_max 25.00
_diffrn_reflns_theta_min 1.11
_exptl_absorpt_coefficient_mu 0.228
_exptl_absorpt_correction_T_max .980
_exptl_absorpt_correction_T_min .854
_exptl_absorpt_correction_type multi-scan
_exptl_absorpt_process_details '(SADABS; Bruker, 2000)'
_exptl_crystal_colour colorless
_exptl_crystal_density_diffrn 1.364
_exptl_crystal_density_method 'not measured'
_exptl_crystal_description block
_exptl_crystal_F_000 648
_exptl_crystal_size_max .41
_exptl_crystal_size_mid .32
_exptl_crystal_size_min .17
_refine_diff_density_max 0.445
_refine_diff_density_min -0.460
_refine_diff_density_rms 0.128
_refine_ls_extinction_method none
_refine_ls_goodness_of_fit_ref 1.019
_refine_ls_hydrogen_treatment constr
_refine_ls_matrix_type full
_refine_ls_number_parameters 381
_refine_ls_number_reflns 5251
_refine_ls_number_restraints 0
_refine_ls_restrained_S_all 1.019
_refine_ls_R_factor_all 0.0699
_refine_ls_R_factor_gt 0.0506
_refine_ls_shift/su_max 0.015
_refine_ls_shift/su_mean 0.001
_refine_ls_structure_factor_coef Fsqd
_refine_ls_weighting_details 'calc w=1/[\s^2^(Fo^2^)+(0.1302P)^2^+0.0000P] where P=(Fo^2^+2Fc^2^)/3'
_refine_ls_weighting_scheme calc
_refine_ls_wR_factor_gt 0.1468
_refine_ls_wR_factor_ref 0.1850
_reflns_number_gt 3730
_reflns_number_total 5251
_reflns_threshold_expression >2sigma(I)
_cod_data_source_file c7ce00217c2.cif
_cod_data_source_block jmpy5m
_cod_depositor_comments
;
The following automatic conversions were performed:

'_symmetry_cell_setting' value 'Triclinic' changed to 'triclinic'
according to
/home/data/users/saulius/crontab/automatic-downloads/rss-feeds/RSC/lib/dictionaries/cif_core.dic
dictionary named 'cif_core.dic' version 2.4.2 from 2011-04-26.

Automatic conversion script
Id: cif_fix_values 4973 2017-02-22 13:04:09Z antanas 
;
_cod_original_sg_symbol_H-M P-1
_cod_database_code 7228153

loop_
_symmetry_equiv_pos_as_xyz
'x, y, z'
'-x, -y, -z'

loop_
_atom_site_label
_atom_site_type_symbol
_atom_site_fract_x
_atom_site_fract_y
_atom_site_fract_z
_atom_site_U_iso_or_equiv
_atom_site_adp_type
_atom_site_occupancy
_atom_site_symmetry_multiplicity
_atom_site_calc_flag
_atom_site_refinement_flags
S1 S 0.26730(12) 0.68267(5) 0.11614(4) 0.0396(3) Uani 1 1 d .
O4 O 0.0224(3) 0.67748(15) 0.12447(11) 0.0464(5) Uani 1 1 d .
N9 N 0.3908(4) 0.67642(18) 0.03463(13) 0.0435(6) Uani 1 1 d .
O3 O 0.3905(4) 0.60592(15) 0.15553(12) 0.0524(6) Uani 1 1 d .
C1 C 0.3064(5) 0.7934(2) 0.15064(15) 0.0386(7) Uani 1 1 d .
C2 C 0.3026(5) 0.7333(2) -0.02078(16) 0.0429(7) Uani 1 1 d .
N7 N 0.1151(5) 0.7971(2) -0.00760(13) 0.0509(7) Uani 1 1 d .
N8 N 0.4215(5) 0.7132(2) -0.08764(15) 0.0600(8) Uani 1 1 d .
C3 C 0.3872(6) 0.9636(2) 0.21024(16) 0.0474(8) Uani 1 1 d .
C4 C 0.1362(5) 0.8442(2) 0.19858(16) 0.0453(7) Uani 1 1 d .
H4 H -0.0059 0.8214 0.2109 0.054 Uiso 1 1 calc R
C5 C 0.5569(6) 0.9118(2) 0.16248(18) 0.0501(8) Uani 1 1 d .
H5 H 0.6991 0.9344 0.1501 0.060 Uiso 1 1 calc R
N10 N 0.4271(6) 1.0476(2) 0.23785(18) 0.0727(9) Uani 1 1 d .
H10A H 0.5579 1.0688 0.2258 0.087 Uiso 1 1 calc R
H10B H 0.3214 1.0794 0.2674 0.087 Uiso 1 1 calc R
C6 C 0.1765(6) 0.9278(2) 0.22791(17) 0.0512(8) Uani 1 1 d .
H6 H 0.0611 0.9612 0.2602 0.061 Uiso 1 1 calc R
C7 C 0.0331(6) 0.8429(3) -0.06520(18) 0.0590(9) Uani 1 1 d .
C8 C 0.5181(5) 0.8279(2) 0.13329(17) 0.0471(7) Uani 1 1 d .
H8 H 0.6342 0.7939 0.1017 0.057 Uiso 1 1 calc R
C9 C 0.1356(8) 0.8242(3) -0.1349(2) 0.0720(11) Uani 1 1 d .
H9 H 0.0745 0.8543 -0.1749 0.086 Uiso 1 1 calc R
C10 C 0.3299(8) 0.7601(3) -0.14351(19) 0.0752(12) Uani 1 1 d .
H10 H 0.4036 0.7480 -0.1906 0.090 Uiso 1 1 calc R
C11 C -0.1799(8) 0.9146(4) -0.0493(3) 0.0965(16) Uani 1 1 d .
H11A H -0.2541 0.9028 -0.0006 0.145 Uiso 1 1 calc R
H11B H -0.2830 0.9074 -0.0834 0.145 Uiso 1 1 calc R
H11C H -0.1384 0.9795 -0.0539 0.145 Uiso 1 1 calc R
S2 S 0.92729(14) 0.19119(6) 0.36162(4) 0.0461(3) Uani 1 1 d .
O1 O 0.8159(4) 0.13024(17) 0.32118(12) 0.0592(6) Uani 1 1 d .
O2 O 1.1744(4) 0.16859(17) 0.35337(12) 0.0586(6) Uani 1 1 d .
N5 N 0.8078(5) 0.18177(19) 0.44310(13) 0.0487(7) Uani 1 1 d .
N12 N 0.7330(5) 0.5974(2) 0.25435(15) 0.0599(8) Uani 1 1 d .
H12A H 0.8431 0.6283 0.2335 0.072 Uiso 1 1 calc R
H12B H 0.5945 0.6262 0.2611 0.072 Uiso 1 1 calc R
N6 N 0.7336(6) 0.2195(2) 0.56271(15) 0.0640(8) Uani 1 1 d .
C12 C 0.7785(5) 0.5015(2) 0.27703(16) 0.0457(8) Uani 1 1 d .
C13 C 0.6506(5) 0.3579(2) 0.33843(17) 0.0471(8) Uani 1 1 d .
H13 H 0.5318 0.3253 0.3623 0.057 Uiso 1 1 calc R
C14 C 1.0002(6) 0.4539(3) 0.26662(17) 0.0546(9) Uani 1 1 d .
H14 H 1.1189 0.4856 0.2416 0.066 Uiso 1 1 calc R
N11 N 1.0272(5) 0.2923(2) 0.48455(14) 0.0532(7) Uani 1 1 d .
C15 C 0.8725(5) 0.3109(2) 0.32903(15) 0.0413(7) Uani 1 1 d .
C16 C 0.8606(5) 0.2345(2) 0.49836(16) 0.0449(7) Uani 1 1 d .
C17 C 1.0668(7) 0.3413(3) 0.5409(2) 0.0622(10) Uani 1 1 d .
C18 C 0.6027(6) 0.4514(3) 0.31328(17) 0.0517(8) Uani 1 1 d .
H18 H 0.4522 0.4819 0.3203 0.062 Uiso 1 1 calc R
C19 C 1.0462(6) 0.3603(3) 0.29297(18) 0.0541(9) Uani 1 1 d .
H19 H 1.1965 0.3297 0.2864 0.065 Uiso 1 1 calc R
C20 C 0.9440(8) 0.3300(3) 0.6087(2) 0.0802(12) Uani 1 1 d .
H20 H 0.9706 0.3638 0.6479 0.096 Uiso 1 1 calc R
C21 C 1.2485(8) 0.4081(3) 0.5251(3) 0.0881(13) Uani 1 1 d .
H21A H 1.3974 0.3705 0.5189 0.132 Uiso 1 1 calc R
H21B H 1.2369 0.4505 0.5651 0.132 Uiso 1 1 calc R
H21C H 1.2278 0.4461 0.4814 0.132 Uiso 1 1 calc R
C22 C 0.7813(8) 0.2678(3) 0.6170(2) 0.0775(12) Uani 1 1 d .
H22 H 0.6996 0.2588 0.6632 0.093 Uiso 1 1 calc R
N1 N 0.8344(4) 0.58268(17) 0.01965(14) 0.0445(6) Uani 1 1 d .
H1A H 0.6900 0.6130 0.0221 0.053 Uiso 1 1 calc R
H1B H 0.9189 0.6218 0.0384 0.053 Uiso 1 1 calc R
C23 C 0.9298(5) 0.5658(2) -0.05705(17) 0.0483(8) Uani 1 1 d .
H23A H 0.9377 0.6278 -0.0834 0.058 Uiso 1 1 calc R
H23B H 0.8290 0.5300 -0.0789 0.058 Uiso 1 1 calc R
C24 C 0.8325(5) 0.4907(2) 0.06361(18) 0.0487(8) Uani 1 1 d .
H24A H 0.7273 0.4516 0.0471 0.058 Uiso 1 1 calc R
H24B H 0.7784 0.5049 0.1144 0.058 Uiso 1 1 calc R
N3 N 0.4328(5) 0.0858(2) 0.45996(15) 0.0558(7) Uani 1 1 d .
H3A H 0.5587 0.1165 0.4568 0.067 Uiso 1 1 calc R
H3B H 0.3295 0.1232 0.4364 0.067 Uiso 1 1 calc R
C25 C 0.3356(6) 0.0734(3) 0.5371(2) 0.0609(9) Uani 1 1 d .
H25A H 0.1931 0.0450 0.5408 0.073 Uiso 1 1 calc R
H25B H 0.3025 0.1362 0.5596 0.073 Uiso 1 1 calc R
C26 C 0.4952(6) -0.0084(3) 0.42424(19) 0.0611(9) Uani 1 1 d .
H26A H 0.5616 0.0024 0.3739 0.073 Uiso 1 1 calc R
H26B H 0.3580 -0.0397 0.4245 0.073 Uiso 1 1 calc R

loop_
_atom_site_aniso_label
_atom_site_aniso_U_11
_atom_site_aniso_U_22
_atom_site_aniso_U_33
_atom_site_aniso_U_23
_atom_site_aniso_U_13
_atom_site_aniso_U_12
S1 0.0394(5) 0.0387(4) 0.0429(4) -0.0032(3) -0.0136(3) -0.0036(3)
O4 0.0403(12) 0.0518(13) 0.0501(12) -0.0031(10) -0.0113(9) -0.0112(10)
N9 0.0441(15) 0.0418(14) 0.0460(14) -0.0068(11) -0.0129(12) -0.0007(12)
O3 0.0601(14) 0.0427(12) 0.0562(13) 0.0016(10) -0.0221(11) 0.0011(10)
C1 0.0349(16) 0.0419(16) 0.0396(15) -0.0024(13) -0.0109(13) -0.0004(13)
C2 0.0478(19) 0.0420(16) 0.0417(16) -0.0045(13) -0.0074(14) -0.0135(15)
N7 0.0488(17) 0.0616(17) 0.0398(14) 0.0027(12) -0.0092(12) 0.0037(14)
N8 0.068(2) 0.0560(17) 0.0502(17) -0.0040(14) 0.0071(14) -0.0037(15)
C3 0.060(2) 0.0430(17) 0.0412(17) -0.0023(14) -0.0160(15) -0.0041(16)
C4 0.0381(18) 0.0511(18) 0.0459(17) -0.0059(14) -0.0035(13) -0.0040(15)
C5 0.0444(19) 0.0474(18) 0.061(2) -0.0058(16) -0.0127(16) -0.0089(15)
N10 0.090(2) 0.0599(19) 0.072(2) -0.0265(16) -0.0057(17) -0.0228(17)
C6 0.056(2) 0.0515(19) 0.0424(17) -0.0124(14) 0.0010(14) 0.0029(16)
C7 0.061(2) 0.067(2) 0.049(2) 0.0128(17) -0.0145(17) -0.0076(18)
C8 0.0371(18) 0.0467(17) 0.0556(19) -0.0115(15) -0.0031(14) 0.0019(14)
C9 0.095(3) 0.074(3) 0.047(2) 0.0130(19) -0.019(2) -0.010(2)
C10 0.110(4) 0.076(3) 0.0355(19) 0.0025(18) 0.006(2) -0.017(3)
C11 0.076(3) 0.120(4) 0.081(3) 0.034(3) -0.018(2) 0.027(3)
S2 0.0511(5) 0.0508(5) 0.0369(4) -0.0035(3) -0.0127(3) -0.0003(4)
O1 0.0805(17) 0.0592(14) 0.0434(12) -0.0064(10) -0.0201(11) -0.0148(12)
O2 0.0520(15) 0.0696(16) 0.0514(13) -0.0062(11) -0.0135(11) 0.0121(12)
N5 0.0616(17) 0.0502(15) 0.0369(14) -0.0002(11) -0.0124(12) -0.0102(13)
N12 0.070(2) 0.0555(17) 0.0589(17) 0.0093(14) -0.0228(15) -0.0159(15)
N6 0.088(2) 0.0639(19) 0.0416(16) -0.0048(14) -0.0103(15) -0.0121(17)
C12 0.049(2) 0.0545(19) 0.0371(15) 0.0004(14) -0.0179(14) -0.0077(16)
C13 0.0358(18) 0.057(2) 0.0480(17) 0.0051(15) -0.0052(13) -0.0086(15)
C14 0.048(2) 0.070(2) 0.0489(18) 0.0076(16) -0.0085(15) -0.0201(18)
N11 0.0568(17) 0.0568(17) 0.0487(16) -0.0079(13) -0.0171(13) -0.0040(14)
C15 0.0357(18) 0.0562(19) 0.0327(14) -0.0036(13) -0.0076(12) -0.0050(14)
C16 0.051(2) 0.0428(17) 0.0398(16) -0.0015(13) -0.0136(14) 0.0050(15)
C17 0.073(3) 0.059(2) 0.060(2) -0.0127(18) -0.0285(19) -0.0004(19)
C18 0.0402(19) 0.061(2) 0.0547(19) 0.0057(16) -0.0122(15) -0.0057(16)
C19 0.0348(18) 0.071(2) 0.056(2) 0.0017(17) -0.0084(15) -0.0051(16)
C20 0.109(4) 0.080(3) 0.058(2) -0.024(2) -0.026(2) -0.010(3)
C21 0.080(3) 0.097(3) 0.096(3) -0.026(3) -0.024(2) -0.023(3)
C22 0.110(3) 0.081(3) 0.0405(19) -0.0111(19) -0.003(2) -0.013(3)
N1 0.0405(15) 0.0382(13) 0.0575(15) -0.0108(11) -0.0152(12) -0.0023(11)
C23 0.049(2) 0.0432(17) 0.0532(19) -0.0066(14) -0.0118(15) -0.0005(15)
C24 0.049(2) 0.0438(17) 0.0542(19) -0.0082(14) -0.0089(15) -0.0054(15)
N3 0.0543(17) 0.0516(17) 0.0646(18) 0.0172(14) -0.0260(14) -0.0062(13)
C25 0.055(2) 0.058(2) 0.067(2) 0.0062(18) -0.0085(18) -0.0034(17)
C26 0.072(2) 0.058(2) 0.057(2) 0.0117(17) -0.0215(18) -0.0117(18)

loop_
_atom_type_symbol
_atom_type_description
_atom_type_scat_dispersion_real
_atom_type_scat_dispersion_imag
_atom_type_scat_source
C C 0.0033 0.0016 'International Tables Vol C Tables 4.2.6.8 and 6.1.1.4'
H H 0.0000 0.0000 'International Tables Vol C Tables 4.2.6.8 and 6.1.1.4'
N N 0.0061 0.0033 'International Tables Vol C Tables 4.2.6.8 and 6.1.1.4'
O O 0.0106 0.0060 'International Tables Vol C Tables 4.2.6.8 and 6.1.1.4'
S S 0.1246 0.1234 'International Tables Vol C Tables 4.2.6.8 and 6.1.1.4'

loop_
_geom_angle_atom_site_label_1
_geom_angle_atom_site_label_2
_geom_angle_atom_site_label_3
_geom_angle
_geom_angle_site_symmetry_1
_geom_angle_site_symmetry_3
O3 S1 O4 113.46(13) . .
O3 S1 N9 105.05(13) . .
O4 S1 N9 113.97(12) . .
O3 S1 C1 107.71(12) . .
O4 S1 C1 107.54(13) . .
N9 S1 C1 108.89(13) . .
C2 N9 S1 121.1(2) . .
C4 C1 C8 119.2(3) . .
C4 C1 S1 121.5(2) . .
C8 C1 S1 119.2(2) . .
N7 C2 N8 125.3(3) . .
N7 C2 N9 121.8(3) . .
N8 C2 N9 112.9(3) . .
C2 N7 C7 117.3(3) . .
C10 N8 C2 114.9(3) . .
N10 C3 C5 120.3(3) . .
N10 C3 C6 121.5(3) . .
C5 C3 C6 118.2(3) . .
C6 C4 C1 120.2(3) . .
C6 C4 H4 119.9 . .
C1 C4 H4 119.9 . .
C8 C5 C3 121.0(3) . .
C8 C5 H5 119.5 . .
C3 C5 H5 119.5 . .
C3 N10 H10A 120.0 . .
C3 N10 H10B 120.0 . .
H10A N10 H10B 120.0 . .
C4 C6 C3 121.1(3) . .
C4 C6 H6 119.5 . .
C3 C6 H6 119.5 . .
N7 C7 C9 121.5(4) . .
N7 C7 C11 116.6(3) . .
C9 C7 C11 121.9(3) . .
C5 C8 C1 120.4(3) . .
C5 C8 H8 119.8 . .
C1 C8 H8 119.8 . .
C10 C9 C7 117.4(3) . .
C10 C9 H9 121.3 . .
C7 C9 H9 121.3 . .
N8 C10 C9 123.5(3) . .
N8 C10 H10 118.3 . .
C9 C10 H10 118.3 . .
C7 C11 H11A 109.5 . .
C7 C11 H11B 109.5 . .
H11A C11 H11B 109.5 . .
C7 C11 H11C 109.5 . .
H11A C11 H11C 109.5 . .
H11B C11 H11C 109.5 . .
O1 S2 O2 114.17(15) . .
O1 S2 N5 105.29(14) . .
O2 S2 N5 113.24(13) . .
O1 S2 C15 108.22(13) . .
O2 S2 C15 106.25(14) . .
N5 S2 C15 109.57(14) . .
C16 N5 S2 122.5(2) . .
C12 N12 H12A 120.0 . .
C12 N12 H12B 120.0 . .
H12A N12 H12B 120.0 . .
C22 N6 C16 115.0(3) . .
N12 C12 C14 120.8(3) . .
N12 C12 C18 120.7(3) . .
C14 C12 C18 118.5(3) . .
C18 C13 C15 121.1(3) . .
C18 C13 H13 119.4 . .
C15 C13 H13 119.4 . .
C19 C14 C12 120.5(3) . .
C19 C14 H14 119.8 . .
C12 C14 H14 119.8 . .
C16 N11 C17 116.5(3) . .
C19 C15 C13 118.6(3) . .
C19 C15 S2 121.5(2) . .
C13 C15 S2 119.9(2) . .
N6 C16 N11 126.5(3) . .
N6 C16 N5 113.3(3) . .
N11 C16 N5 120.2(3) . .
N11 C17 C20 120.6(4) . .
N11 C17 C21 116.6(4) . .
C20 C17 C21 122.7(4) . .
C13 C18 C12 120.4(3) . .
C13 C18 H18 119.8 . .
C12 C18 H18 119.8 . .
C14 C19 C15 121.0(3) . .
C14 C19 H19 119.5 . .
C15 C19 H19 119.5 . .
C22 C20 C17 118.0(3) . .
C22 C20 H20 121.0 . .
C17 C20 H20 121.0 . .
C17 C21 H21A 109.5 . .
C17 C21 H21B 109.5 . .
H21A C21 H21B 109.5 . .
C17 C21 H21C 109.5 . .
H21A C21 H21C 109.5 . .
H21B C21 H21C 109.5 . .
N6 C22 C20 123.4(4) . .
N6 C22 H22 118.3 . .
C20 C22 H22 118.3 . .
C23 N1 C24 111.7(2) . .
C23 N1 H1A 109.3 . .
C24 N1 H1A 109.3 . .
C23 N1 H1B 109.3 . .
C24 N1 H1B 109.3 . .
H1A N1 H1B 107.9 . .
N1 C23 C24 111.2(2) . 2_765
N1 C23 H23A 109.4 . .
C24 C23 H23A 109.4 2_765 .
N1 C23 H23B 109.4 . .
C24 C23 H23B 109.4 2_765 .
H23A C23 H23B 108.0 . .
N1 C24 C23 111.0(3) . 2_765
N1 C24 H24A 109.4 . .
C23 C24 H24A 109.4 2_765 .
N1 C24 H24B 109.4 . .
C23 C24 H24B 109.4 2_765 .
H24A C24 H24B 108.0 . .
C25 N3 C26 111.7(3) . .
C25 N3 H3A 109.3 . .
C26 N3 H3A 109.3 . .
C25 N3 H3B 109.3 . .
C26 N3 H3B 109.3 . .
H3A N3 H3B 107.9 . .
N3 C25 C26 109.3(3) . 2_656
N3 C25 H25A 109.8 . .
C26 C25 H25A 109.8 2_656 .
N3 C25 H25B 109.8 . .
C26 C25 H25B 109.8 2_656 .
H25A C25 H25B 108.3 . .
N3 C26 C25 110.8(3) . 2_656
N3 C26 H26A 109.5 . .
C25 C26 H26A 109.5 2_656 .
N3 C26 H26B 109.5 . .
C25 C26 H26B 109.5 2_656 .
H26A C26 H26B 108.1 . .

loop_
_geom_bond_atom_site_label_1
_geom_bond_atom_site_label_2
_geom_bond_distance
_geom_bond_site_symmetry_2
S1 O3 1.443(2) .
S1 O4 1.448(2) .
S1 N9 1.580(3) .
S1 C1 1.752(3) .
N9 C2 1.387(4) .
C1 C4 1.385(4) .
C1 C8 1.388(4) .
C2 N7 1.329(4) .
C2 N8 1.355(4) .
N7 C7 1.338(4) .
N8 C10 1.342(5) .
C3 N10 1.359(4) .
C3 C5 1.388(5) .
C3 C6 1.391(5) .
C4 C6 1.371(4) .
C4 H4 0.9300 .
C5 C8 1.370(4) .
C5 H5 0.9300 .
N10 H10A 0.8600 .
N10 H10B 0.8600 .
C6 H6 0.9300 .
C7 C9 1.367(5) .
C7 C11 1.505(6) .
C8 H8 0.9300 .
C9 C10 1.357(6) .
C9 H9 0.9300 .
C10 H10 0.9300 .
C11 H11A 0.9600 .
C11 H11B 0.9600 .
C11 H11C 0.9600 .
S2 O1 1.441(2) .
S2 O2 1.445(2) .
S2 N5 1.577(3) .
S2 C15 1.746(3) .
N5 C16 1.385(4) .
N12 C12 1.380(4) .
N12 H12A 0.8600 .
N12 H12B 0.8600 .
N6 C22 1.323(5) .
N6 C16 1.334(4) .
C12 C14 1.384(5) .
C12 C18 1.397(4) .
C13 C18 1.365(4) .
C13 C15 1.381(4) .
C13 H13 0.9300 .
C14 C19 1.373(5) .
C14 H14 0.9300 .
N11 C16 1.339(4) .
N11 C17 1.342(4) .
C15 C19 1.381(4) .
C17 C20 1.367(6) .
C17 C21 1.498(6) .
C18 H18 0.9300 .
C19 H19 0.9300 .
C20 C22 1.363(6) .
C20 H20 0.9300 .
C21 H21A 0.9600 .
C21 H21B 0.9600 .
C21 H21C 0.9600 .
C22 H22 0.9300 .
N1 C23 1.469(4) .
N1 C24 1.479(4) .
N1 H1A 0.9000 .
N1 H1B 0.9000 .
C23 C24 1.513(4) 2_765
C23 H23A 0.9700 .
C23 H23B 0.9700 .
C24 C23 1.513(4) 2_765
C24 H24A 0.9700 .
C24 H24B 0.9700 .
N3 C25 1.470(5) .
N3 C26 1.476(5) .
N3 H3A 0.9000 .
N3 H3B 0.9000 .
C25 C26 1.501(4) 2_656
C25 H25A 0.9700 .
C25 H25B 0.9700 .
C26 C25 1.501(4) 2_656
C26 H26A 0.9700 .
C26 H26B 0.9700 .

loop_
_geom_torsion_atom_site_label_1
_geom_torsion_atom_site_label_2
_geom_torsion_atom_site_label_3
_geom_torsion_atom_site_label_4
_geom_torsion
_geom_torsion_site_symmetry_4
O3 S1 N9 C2 173.2(2) .
O4 S1 N9 C2 48.4(2) .
C1 S1 N9 C2 -71.7(2) .
O3 S1 C1 C4 -102.5(3) .
O4 S1 C1 C4 20.2(3) .
N9 S1 C1 C4 144.1(2) .
O3 S1 C1 C8 73.3(3) .
O4 S1 C1 C8 -164.1(2) .
N9 S1 C1 C8 -40.1(3) .
S1 N9 C2 N7 1.8(4) .
S1 N9 C2 N8 -175.5(2) .
N8 C2 N7 C7 2.1(5) .
N9 C2 N7 C7 -174.9(3) .
N7 C2 N8 C10 -3.1(5) .
N9 C2 N8 C10 174.1(3) .
C8 C1 C4 C6 0.5(4) .
S1 C1 C4 C6 176.3(2) .
N10 C3 C5 C8 -178.9(3) .
C6 C3 C5 C8 0.2(5) .
C1 C4 C6 C3 0.2(5) .
N10 C3 C6 C4 178.6(3) .
C5 C3 C6 C4 -0.6(4) .
C2 N7 C7 C9 0.9(5) .
C2 N7 C7 C11 179.8(3) .
C3 C5 C8 C1 0.5(5) .
C4 C1 C8 C5 -0.8(4) .
S1 C1 C8 C5 -176.7(2) .
N7 C7 C9 C10 -2.7(6) .
C11 C7 C9 C10 178.5(4) .
C2 N8 C10 C9 1.1(5) .
C7 C9 C10 N8 1.6(6) .
O1 S2 N5 C16 -176.4(2) .
O2 S2 N5 C16 58.2(3) .
C15 S2 N5 C16 -60.3(3) .
N12 C12 C14 C19 176.3(3) .
C18 C12 C14 C19 -1.5(5) .
C18 C13 C15 C19 -0.5(4) .
C18 C13 C15 S2 -179.8(2) .
O1 S2 C15 C19 -113.9(3) .
O2 S2 C15 C19 9.1(3) .
N5 S2 C15 C19 131.8(3) .
O1 S2 C15 C13 65.4(3) .
O2 S2 C15 C13 -171.6(2) .
N5 S2 C15 C13 -48.9(3) .
C22 N6 C16 N11 0.1(5) .
C22 N6 C16 N5 179.2(3) .
C17 N11 C16 N6 -1.3(5) .
C17 N11 C16 N5 179.6(3) .
S2 N5 C16 N6 177.2(2) .
S2 N5 C16 N11 -3.7(4) .
C16 N11 C17 C20 1.2(5) .
C16 N11 C17 C21 -178.4(3) .
C15 C13 C18 C12 0.3(5) .
N12 C12 C18 C13 -177.1(3) .
C14 C12 C18 C13 0.7(5) .
C12 C14 C19 C15 1.3(5) .
C13 C15 C19 C14 -0.3(5) .
S2 C15 C19 C14 179.0(2) .
N11 C17 C20 C22 0.0(6) .
C21 C17 C20 C22 179.6(4) .
C16 N6 C22 C20 1.3(6) .
C17 C20 C22 N6 -1.4(7) .
C24 N1 C23 C24 -55.4(4) 2_765
C23 N1 C24 C23 55.3(3) 2_765
C26 N3 C25 C26 57.1(4) 2_656
C25 N3 C26 C25 -57.9(4) 2_656
